data_4024853
loop_
_publ_author_name
'Daniel Farran'
'Alexandra M. Z. Slawin'
'Peer Kirsch'
'David O'Hagan'

_publ_section_title
;
Diastereoselective Synthesis of 2,3,4,5,6-Pentafluoroheptanes
;
_journal_name_full 'Journal of Organic Chemistry'
_journal_page_first 7168
_journal_page_last 7171
_journal_paper_doi 10.1021/jo901360e
_journal_volume 74
_journal_year 2009
_chemical_formula_moiety 'C7 H11 F5 O2'
_chemical_formula_sum 'C7 H11 F5 O2'
_chemical_formula_weight 222.16
_chemical_name_systematic
; 
 ? 
;
_space_group_IT_number 62
_symmetry_cell_setting orthorhombic
_symmetry_space_group_name_Hall '-P 2ac 2n'
_symmetry_space_group_name_H-M 'P n m a'
_atom_sites_solution_hydrogens geom
_atom_sites_solution_primary direct
_atom_sites_solution_secondary difmap
_audit_creation_method SHELXL-97
_cell_angle_alpha 90.00
_cell_angle_beta 90.00
_cell_angle_gamma 90.00
_cell_formula_units_Z 4
_cell_length_a 9.332(3)
_cell_length_b 20.815(7)
_cell_length_c 4.4127(14)
_cell_measurement_reflns_used 2687
_cell_measurement_temperature 93(2)
_cell_measurement_theta_max 28.4217
_cell_measurement_theta_min 1.9567
_cell_volume 857.2(5)
_computing_cell_refinement 'CrystalClear (Rigaku Corp., 2004)'
_computing_data_collection 'CrystalClear (Rigaku Corp., 2004)'
_computing_data_reduction 'CrystalClear (Rigaku Corp., 2004)'
_computing_molecular_graphics 'Bruker SHELXTL'
_computing_publication_material 'Bruker SHELXTL'
_computing_structure_refinement 'SHELXL-97 (Sheldrick, 1997)'
_computing_structure_solution 'SHELXS-97 (Sheldrick, 1990)'
_diffrn_ambient_temperature 93(2)
_diffrn_measured_fraction_theta_full 0.953
_diffrn_measured_fraction_theta_max 0.952
_diffrn_measurement_device_type CCD
_diffrn_measurement_method '\w and \f scans'
_diffrn_radiation_monochromator confocal
_diffrn_radiation_source 'rotating anode'
_diffrn_radiation_type MoK\a
_diffrn_radiation_wavelength 0.71073
_diffrn_reflns_av_R_equivalents 0.0992
_diffrn_reflns_av_sigmaI/netI 0.0573
_diffrn_reflns_limit_h_max 11
_diffrn_reflns_limit_h_min -8
_diffrn_reflns_limit_k_max 18
_diffrn_reflns_limit_k_min -24
_diffrn_reflns_limit_l_max 4
_diffrn_reflns_limit_l_min -5
_diffrn_reflns_number 3946
_diffrn_reflns_theta_full 25.00
_diffrn_reflns_theta_max 25.34
_diffrn_reflns_theta_min 1.96
_exptl_absorpt_coefficient_mu 0.191
_exptl_absorpt_correction_T_max 1.0000
_exptl_absorpt_correction_T_min 0.9181
_exptl_absorpt_correction_type multi-scan
_exptl_absorpt_process_details 'Jacobson, R. (1998) Private communication'
_exptl_crystal_colour Colorless
_exptl_crystal_density_diffrn 1.722
_exptl_crystal_density_method 'not measured'
_exptl_crystal_description Platelet
_exptl_crystal_F_000 456
_exptl_crystal_size_max 0.5000
_exptl_crystal_size_mid 0.1200
_exptl_crystal_size_min 0.0100
_refine_diff_density_max 1.723
_refine_diff_density_min -1.237
_refine_diff_density_rms 0.371
_refine_ls_extinction_coef 0.04(4)
_refine_ls_extinction_expression Fc^*^=kFc[1+0.001xFc^2^\l^3^/sin(2\q)]^-1/4^
_refine_ls_extinction_method SHELXL
_refine_ls_goodness_of_fit_ref 1.926
_refine_ls_hydrogen_treatment mixed
_refine_ls_matrix_type full
_refine_ls_number_parameters 73
_refine_ls_number_reflns 772
_refine_ls_number_restraints 1
_refine_ls_restrained_S_all 1.925
_refine_ls_R_factor_all 0.2049
_refine_ls_R_factor_gt 0.1595
_refine_ls_shift/su_max 0.003
_refine_ls_shift/su_mean 0.001
_refine_ls_structure_factor_coef Fsqd
_refine_ls_weighting_details 'calc w=1/[\s^2^(Fo^2^)+(0.2000P)^2^+0.0000P] where P=(Fo^2^+2Fc^2^)/3'
_refine_ls_weighting_scheme calc
_refine_ls_wR_factor_gt 0.3786
_refine_ls_wR_factor_ref 0.4403
_reflns_number_gt 625
_reflns_number_total 772
_reflns_threshold_expression >2sigma(I)
_cod_data_source_file jo901360e_si_001_1.cif
_cod_data_source_block 3B
_cod_depositor_comments
;
The following automatic conversions were performed:
'_symmetry_cell_setting' value 'Orthorhombic' changed to 'orthorhombic'
according to '/home/saulius/struct/CIF-dictionaries/cif_core.dic'
dictionary named 'cif_core.dic' version 2.4.1 from 2010-06-29.

Automatic conversion script
Id: cif_fix_enum 1527 2010-12-29 10:47:43Z saulius 
;
_cod_original_sg_symbol_H-M Pnma
_cod_database_code 4024853

loop_
_symmetry_equiv_pos_as_xyz
'x, y, z'
'-x+1/2, -y, z+1/2'
'-x, y+1/2, -z'
'x+1/2, -y+1/2, -z+1/2'
'-x, -y, -z'
'x-1/2, y, -z-1/2'
'x, -y-1/2, z'
'-x-1/2, y-1/2, z-1/2'

loop_
_atom_site_label
_atom_site_type_symbol
_atom_site_fract_x
_atom_site_fract_y
_atom_site_fract_z
_atom_site_U_iso_or_equiv
_atom_site_adp_type
_atom_site_occupancy
_atom_site_symmetry_multiplicity
_atom_site_calc_flag
_atom_site_refinement_flags
_atom_site_disorder_assembly
_atom_site_disorder_group
O1 O 0.1718(4) 0.48637(16) 0.7195(9) 0.0300(17) Uani 1 1 d D . .
H1O H 0.234(5) 0.494(3) 0.893(9) 0.012(13) Uiso 1 1 d D . .
C1 C 0.0809(7) 0.4325(2) 0.7851(13) 0.0327(19) Uani 1 1 d . . .
H1A H 0.0020 0.4308 0.6356 0.039 Uiso 1 1 calc R . .
H1B H 0.0382 0.4379 0.9889 0.039 Uiso 1 1 calc R . .
F2 F 0.2717(4) 0.37261(15) 0.9991(7) 0.0296(16) Uani 1 1 d . . .
C2 C 0.1647(6) 0.3701(2) 0.7744(12) 0.0279(18) Uani 1 1 d . . .
H2A H 0.2111 0.3658 0.5711 0.034 Uiso 1 1 calc R . .
F3 F 0.0040(4) 0.31915(14) 1.1104(7) 0.0301(17) Uani 1 1 d . . .
C3 C 0.0715(8) 0.3116(2) 0.8330(13) 0.0286(19) Uani 1 1 d . . .
H3A H -0.0018 0.3073 0.6688 0.034 Uiso 1 1 calc R . .
F4 F 0.2509(5) 0.2500 0.5989(10) 0.0279(17) Uani 1 2 d S . .
C4 C 0.1614(9) 0.2500 0.8530(16) 0.024(2) Uani 1 2 d S . .
H4A H 0.2199 0.2500 1.0429 0.029 Uiso 1 2 calc SR . .

loop_
_atom_site_aniso_label
_atom_site_aniso_U_11
_atom_site_aniso_U_22
_atom_site_aniso_U_33
_atom_site_aniso_U_23
_atom_site_aniso_U_13
_atom_site_aniso_U_12
O1 0.046(3) 0.016(2) 0.028(2) 0.0034(14) 0.0011(18) -0.0008(16)
C1 0.049(5) 0.017(3) 0.032(3) 0.002(2) 0.002(3) 0.000(2)
F2 0.035(3) 0.019(2) 0.036(2) -0.0002(11) -0.0102(14) -0.0020(14)
C2 0.043(4) 0.018(3) 0.023(3) 0.0001(19) -0.002(2) 0.003(2)
F3 0.047(3) 0.016(2) 0.028(2) -0.0027(11) 0.0111(14) -0.0049(13)
C3 0.049(4) 0.018(3) 0.019(3) -0.0007(18) 0.001(2) -0.003(2)
F4 0.032(3) 0.016(3) 0.035(3) 0.000 0.0103(19) 0.000
C4 0.036(5) 0.016(4) 0.022(3) 0.000 0.003(3) 0.000

loop_
_atom_type_symbol
_atom_type_description
_atom_type_scat_dispersion_real
_atom_type_scat_dispersion_imag
_atom_type_scat_source
C C 0.0033 0.0016 'International Tables Vol C Tables 4.2.6.8 and 6.1.1.4'
H H 0.0000 0.0000 'International Tables Vol C Tables 4.2.6.8 and 6.1.1.4'
F F 0.0171 0.0103 'International Tables Vol C Tables 4.2.6.8 and 6.1.1.4'
O O 0.0106 0.0060 'International Tables Vol C Tables 4.2.6.8 and 6.1.1.4'

loop_
_geom_angle_atom_site_label_1
_geom_angle_atom_site_label_2
_geom_angle_atom_site_label_3
_geom_angle
_geom_angle_site_symmetry_1
_geom_angle_site_symmetry_3
_geom_angle_publ_flag
C1 O1 H1O 109(4) . . ?
O1 C1 C2 111.0(5) . . ?
O1 C1 H1A 109.4 . . ?
C2 C1 H1A 109.4 . . ?
O1 C1 H1B 109.4 . . ?
C2 C1 H1B 109.4 . . ?
H1A C1 H1B 108.0 . . ?
F2 C2 C1 108.2(4) . . ?
F2 C2 C3 108.4(4) . . ?
C1 C2 C3 112.7(5) . . ?
F2 C2 H2A 109.2 . . ?
C1 C2 H2A 109.2 . . ?
C3 C2 H2A 109.2 . . ?
F3 C3 C2 108.7(4) . . ?
F3 C3 C4 107.0(4) . . ?
C2 C3 C4 111.5(5) . . ?
F3 C3 H3A 109.9 . . ?
C2 C3 H3A 109.9 . . ?
C4 C3 H3A 109.9 . . ?
F4 C4 C3 106.3(4) . 7_565 ?
F4 C4 C3 106.3(4) . . ?
C3 C4 C3 113.3(7) 7_565 . ?
F4 C4 H4A 110.3 . . ?
C3 C4 H4A 110.3 7_565 . ?
C3 C4 H4A 110.3 . . ?

loop_
_geom_bond_atom_site_label_1
_geom_bond_atom_site_label_2
_geom_bond_distance
_geom_bond_site_symmetry_2
_geom_bond_publ_flag
O1 C1 1.435(7) . ?
O1 H1O 0.97(2) . ?
C1 C2 1.517(7) . ?
C1 H1A 0.9900 . ?
C1 H1B 0.9900 . ?
F2 C2 1.408(6) . ?
C2 C3 1.518(7) . ?
C2 H2A 1.0000 . ?
F3 C3 1.385(7) . ?
C3 C4 1.536(7) . ?
C3 H3A 1.0000 . ?
F4 C4 1.398(8) . ?
C4 C3 1.536(7) 7_565 ?
C4 H4A 1.0000 . ?

loop_
_geom_hbond_atom_site_label_D
_geom_hbond_atom_site_label_H
_geom_hbond_atom_site_label_A
_geom_hbond_distance_DH
_geom_hbond_distance_HA
_geom_hbond_distance_DA
_geom_hbond_angle_DHA
_geom_hbond_site_symmetry_A
O1 H1O O1 0.97(2) 1.74(2) 2.705(5) 173(6) 2_565

loop_
_geom_torsion_atom_site_label_1
_geom_torsion_atom_site_label_2
_geom_torsion_atom_site_label_3
_geom_torsion_atom_site_label_4
_geom_torsion
_geom_torsion_site_symmetry_1
_geom_torsion_site_symmetry_2
_geom_torsion_site_symmetry_3
_geom_torsion_site_symmetry_4
_geom_torsion_publ_flag
O1 C1 C2 F2 61.9(6) . . . . ?
O1 C1 C2 C3 -178.2(5) . . . . ?
F2 C2 C3 F3 63.2(5) . . . . ?
C1 C2 C3 F3 -56.5(6) . . . . ?
F2 C2 C3 C4 -54.5(6) . . . . ?
C1 C2 C3 C4 -174.2(5) . . . . ?
F3 C3 C4 F4 -168.1(5) . . . . ?
C2 C3 C4 F4 -49.4(6) . . . . ?
F3 C3 C4 C3 75.6(7) . . . 7_565 ?
C2 C3 C4 C3 -165.7(4) . . . 7_565 ?
